data_4507386
loop_
_publ_author_name
'Sreevidya, Thekku Veedu'
'Cao, Deng-Ke'
'Lavy, Tali'
'Botoshansky, Mark'
'Kaftory, Menahem'

_publ_section_title
;
 Unexpected Molecular Flip in Solid-State Photodimerization
;
_journal_issue 2
_journal_name_full 'Crystal Growth &amp; Design'
_journal_page_first 936
_journal_paper_doi 10.1021/cg3016707
_journal_volume 13
_journal_year 2013
_chemical_formula_moiety 'C30 H22 O2, 2(C6 H7 N O)'
_chemical_formula_sum 'C42 H36 N2 O4'
_chemical_formula_weight 632.73
_chemical_name_common 'Tetraphenylhexadiynediol and Methylpyridone'
_chemical_name_systematic
; 
 1,1,6,6-Tetraphenyl-2,4-hexadiyne-1,6-diol : 6-Methyl-2(1H)-Pyridinone  
;
_space_group_IT_number 2
_symmetry_cell_setting triclinic
_symmetry_space_group_name_Hall '-P 1'
_symmetry_space_group_name_H-M 'P -1'
_atom_sites_solution_hydrogens geom
_atom_sites_solution_primary direct
_atom_sites_solution_secondary difmap
_audit_creation_method SHELXL-97
_cell_angle_alpha 63.86(4)
_cell_angle_beta 79.73(5)
_cell_angle_gamma 68.44(3)
_cell_formula_units_Z 1
_cell_length_a 8.454(10)
_cell_length_b 10.833(12)
_cell_length_c 11.37(2)
_cell_measurement_reflns_used 7693
_cell_measurement_temperature 293(2)
_cell_measurement_theta_max 25.03
_cell_measurement_theta_min 2.59
_cell_volume 869(2)
_computing_cell_refinement 'DENZO HKL2000 (Otwinowski & Minor 1997)'
_computing_data_collection 'Collect (Nonius, 2006)'
_computing_data_reduction 'DENZO HKL2000 (Otwinowski & Minor 1997)'
_computing_molecular_graphics 'Ortep-3 for Windows (Farrugia, 1999)'
_computing_structure_refinement 'SHELXL-97 (Sheldrick, 1997)'
_computing_structure_solution 'SHELXS-97 (Sheldrick, 1990)'
_diffrn_ambient_temperature 293(2)
_diffrn_measured_fraction_theta_full 0.992
_diffrn_measured_fraction_theta_max 0.992
_diffrn_measurement_device_type 'Nonius KappaCCD'
_diffrn_measurement_method 'phi- and omega-scans'
_diffrn_radiation_monochromator graphite
_diffrn_radiation_source 'fine-focus sealed tube'
_diffrn_radiation_type MoK\a
_diffrn_radiation_wavelength 0.71073
_diffrn_reflns_av_R_equivalents 0.036
_diffrn_reflns_av_sigmaI/netI 0.0493
_diffrn_reflns_limit_h_max 10
_diffrn_reflns_limit_h_min 0
_diffrn_reflns_limit_k_max 12
_diffrn_reflns_limit_k_min -11
_diffrn_reflns_limit_l_max 13
_diffrn_reflns_limit_l_min -12
_diffrn_reflns_number 7693
_diffrn_reflns_theta_full 25.03
_diffrn_reflns_theta_max 25.03
_diffrn_reflns_theta_min 2.59
_diffrn_standards_decay_% none
_diffrn_standards_number none
_exptl_absorpt_coefficient_mu 0.078
_exptl_absorpt_correction_type none
_exptl_absorpt_process_details none
_exptl_crystal_colour Colorless
_exptl_crystal_density_diffrn 1.209
_exptl_crystal_density_method 'not measured'
_exptl_crystal_description Blocks
_exptl_crystal_F_000 334
_exptl_crystal_size_max 0.46
_exptl_crystal_size_mid 0.28
_exptl_crystal_size_min 0.16
_refine_diff_density_max 0.125
_refine_diff_density_min -0.164
_refine_diff_density_rms 0.030
_refine_ls_extinction_coef 0.047(10)
_refine_ls_extinction_expression Fc^*^=kFc[1+0.001xFc^2^\l^3^/sin(2\q)]^-1/4^
_refine_ls_extinction_method SHELXL
_refine_ls_goodness_of_fit_ref 0.988
_refine_ls_hydrogen_treatment constr
_refine_ls_matrix_type full
_refine_ls_number_parameters 235
_refine_ls_number_reflns 3042
_refine_ls_number_restraints 8
_refine_ls_restrained_S_all 0.992
_refine_ls_R_factor_all 0.0847
_refine_ls_R_factor_gt 0.0455
_refine_ls_shift/su_max 0.000
_refine_ls_shift/su_mean 0.000
_refine_ls_structure_factor_coef Fsqd
_refine_ls_weighting_details 'calc w=1/[\s^2^(Fo^2^)+(0.0796P)^2^+0.0000P] where P=(Fo^2^+2Fc^2^)/3'
_refine_ls_weighting_scheme calc
_refine_ls_wR_factor_gt 0.1202
_refine_ls_wR_factor_ref 0.1388
_reflns_number_gt 1872
_reflns_number_total 3042
_reflns_threshold_expression >2sigma(I)
_cod_data_source_file cg3016707_si_003.cif
_cod_data_source_block I-b_290K
_cod_depositor_comments
;
The following automatic conversions were performed:

'_symmetry_cell_setting' value 'Triclinic' changed to 'triclinic'
according to /home/saulius/struct/CIF-dictionaries/cif_core.dic
dictionary named 'cif_core.dic' version 2.4.2 from 2011-04-26.

Automatic conversion script
Id: cif_fix_values 1891 2012-01-12 08:04:46Z andrius 
;
_cod_original_sg_symbol_H-M P-1
_cod_database_code 4507386

loop_
_symmetry_equiv_pos_as_xyz
'x, y, z'
'-x, -y, -z'

loop_
_atom_site_label
_atom_site_type_symbol
_atom_site_fract_x
_atom_site_fract_y
_atom_site_fract_z
_atom_site_U_iso_or_equiv
_atom_site_adp_type
_atom_site_occupancy
_atom_site_symmetry_multiplicity
_atom_site_calc_flag
_atom_site_refinement_flags
O1 O 0.15685(14) 0.77642(14) 0.66441(13) 0.0657(4) Uani 1 1 d .
H1O1 H 0.2332 0.7012 0.6689 0.099 Uiso 1 1 calc R
C1 C 0.0277(2) 0.55678(19) 0.95761(19) 0.0524(5) Uani 1 1 d .
C2 C 0.07828(19) 0.65442(19) 0.88476(18) 0.0506(5) Uani 1 1 d .
C3 C 0.12868(19) 0.78147(18) 0.79032(17) 0.0488(5) Uani 1 1 d .
C4 C 0.2869(2) 0.78611(19) 0.8331(2) 0.0556(5) Uani 1 1 d .
C5 C 0.3473(3) 0.8999(2) 0.7531(3) 0.0866(8) Uani 1 1 d .
H5 H 0.2923 0.9698 0.6756 0.104 Uiso 1 1 calc R
C6 C 0.4892(4) 0.9094(4) 0.7883(4) 0.1198(12) Uani 1 1 d .
H6 H 0.5286 0.9867 0.7348 0.144 Uiso 1 1 calc R
C7 C 0.5725(3) 0.8059(4) 0.9014(4) 0.1225(13) Uani 1 1 d .
H7 H 0.6692 0.8118 0.9238 0.147 Uiso 1 1 calc R
C8 C 0.5134(3) 0.6949(3) 0.9806(3) 0.0951(9) Uani 1 1 d .
H8 H 0.5691 0.6253 1.0578 0.114 Uiso 1 1 calc R
C9 C 0.3708(2) 0.6844(2) 0.9473(2) 0.0656(6) Uani 1 1 d .
H9 H 0.3311 0.6078 1.0026 0.079 Uiso 1 1 calc R
C10 C -0.02089(19) 0.91906(18) 0.78093(18) 0.0479(5) Uani 1 1 d .
C11 C -0.1006(2) 1.0199(2) 0.6649(2) 0.0659(6) Uani 1 1 d .
H11 H -0.0674 1.0040 0.5889 0.079 Uiso 1 1 calc R
C12 C -0.2308(2) 1.1455(2) 0.6616(2) 0.0747(6) Uani 1 1 d .
H12 H -0.2828 1.2140 0.5825 0.090 Uiso 1 1 calc R
C13 C -0.2832(2) 1.1696(2) 0.7716(3) 0.0724(6) Uani 1 1 d .
H13 H -0.3701 1.2542 0.7681 0.087 Uiso 1 1 calc R
C14 C -0.2065(2) 1.0677(2) 0.8889(2) 0.0727(6) Uani 1 1 d .
H14 H -0.2431 1.0826 0.9652 0.087 Uiso 1 1 calc R
C15 C -0.0754(2) 0.9438(2) 0.8929(2) 0.0621(5) Uani 1 1 d .
H15 H -0.0231 0.8760 0.9720 0.074 Uiso 1 1 calc R
O2A O 0.4610(2) 0.55229(17) 0.63375(16) 0.0665(5) Uani 0.849(3) 1 d P
N1 N 0.65719(18) 0.59205(17) 0.47068(18) 0.0649(5) Uani 1 1 d D
H1NA H 0.6166 0.5539 0.4360 0.078 Uiso 0.849(3) 1 d PR
C16A C 0.5880(3) 0.5945(2) 0.5869(3) 0.0598(7) Uani 0.849(3) 1 d P
C17A C 0.6724(3) 0.6445(3) 0.6477(3) 0.0884(7) Uani 1 1 d .
H17A H 0.6369 0.6433 0.7303 0.106 Uiso 0.849(3) 1 d PR
C18A C 0.8015(3) 0.6934(3) 0.5850(4) 0.0947(10) Uani 0.849(3) 1 d P
H18A H 0.8538 0.7271 0.6245 0.114 Uiso 0.849(3) 1 d PR
C19 C 0.8614(3) 0.6945(3) 0.4583(3) 0.0910(8) Uani 1 1 d D
H19A H 0.9508 0.7290 0.4154 0.109 Uiso 0.849(3) 1 d PR
C20A C 0.7856(3) 0.6449(3) 0.4037(3) 0.0736(8) Uani 0.849(3) 1 d P
C22A C 0.8335(3) 0.6373(4) 0.2746(3) 0.1123(10) Uani 1 1 d .
H22A H 0.9359 0.6614 0.2423 0.135 Uiso 0.849(3) 1 d PR
H22B H 0.7435 0.7051 0.2141 0.135 Uiso 0.849(3) 1 d PR
H22C H 0.8520 0.5406 0.2837 0.135 Uiso 0.849(3) 1 d PR
H1NB H 0.5572 0.5902 0.5022 0.135 Uiso 0.15 1 d P
H22D H 0.5976 0.5878 0.6852 0.135 Uiso 0.15 1 d P
H22E H 0.6077 0.7456 0.6265 0.135 Uiso 0.15 1 d P
H22F H 0.7579 0.6130 0.7095 0.135 Uiso 0.15 1 d P
H19B H 0.9019 0.7461 0.4859 0.135 Uiso 0.15 1 d P
H17B H 0.8500 0.6539 0.1867 0.135 Uiso 0.15 1 d P
O2B O 0.6222(14) 0.4810(10) 0.3608(10) 0.071(3) Uiso 0.151(3) 1 d PD
C16B C 0.7059(15) 0.5500(14) 0.3722(11) 0.067(4) Uiso 0.151(3) 1 d PD
C18B C 0.907(2) 0.679(2) 0.3325(12) 0.104(6) Uiso 0.151(3) 1 d PD
H18B H 1.0027 0.7041 0.2900 0.125 Uiso 0.151(3) 1 d PR
C20B C 0.7515(19) 0.629(2) 0.5297(11) 0.106(6) Uiso 0.151(3) 1 d PD

loop_
_atom_site_aniso_label
_atom_site_aniso_U_11
_atom_site_aniso_U_22
_atom_site_aniso_U_33
_atom_site_aniso_U_23
_atom_site_aniso_U_13
_atom_site_aniso_U_12
O1 0.0655(8) 0.0630(9) 0.0607(9) -0.0286(7) 0.0057(6) -0.0115(6)
C1 0.0443(9) 0.0463(10) 0.0673(13) -0.0242(9) 0.0009(8) -0.0151(8)
C2 0.0429(9) 0.0453(10) 0.0630(12) -0.0230(9) -0.0030(8) -0.0117(8)
C3 0.0454(9) 0.0449(10) 0.0539(12) -0.0197(9) 0.0046(8) -0.0156(8)
C4 0.0396(9) 0.0457(10) 0.0840(15) -0.0317(10) 0.0062(9) -0.0136(8)
C5 0.0627(12) 0.0642(14) 0.132(2) -0.0365(14) 0.0146(12) -0.0319(11)
C6 0.0692(17) 0.094(2) 0.228(4) -0.089(3) 0.033(2) -0.0484(16)
C7 0.0466(13) 0.126(3) 0.252(4) -0.136(3) 0.0035(19) -0.0197(16)
C8 0.0521(12) 0.0981(19) 0.164(3) -0.0930(19) -0.0254(14) 0.0038(12)
C9 0.0470(10) 0.0591(12) 0.0980(17) -0.0446(12) -0.0097(10) -0.0061(9)
C10 0.0409(8) 0.0437(10) 0.0562(12) -0.0175(9) 0.0037(8) -0.0164(7)
C11 0.0551(10) 0.0651(13) 0.0575(13) -0.0173(11) 0.0035(9) -0.0101(10)
C12 0.0567(11) 0.0598(13) 0.0749(16) -0.0088(12) -0.0037(10) -0.0063(10)
C13 0.0513(10) 0.0537(13) 0.1005(19) -0.0309(13) -0.0028(11) -0.0050(9)
C14 0.0617(11) 0.0728(15) 0.0902(17) -0.0495(14) -0.0042(11) -0.0079(11)
C15 0.0555(10) 0.0588(12) 0.0686(14) -0.0301(11) -0.0094(9) -0.0064(9)
O2A 0.0554(10) 0.0688(11) 0.0810(13) -0.0388(9) 0.0058(8) -0.0196(8)
N1 0.0534(9) 0.0627(11) 0.0845(13) -0.0362(10) 0.0023(8) -0.0194(8)
C16A 0.0483(12) 0.0534(14) 0.0751(18) -0.0301(12) -0.0035(11) -0.0083(10)
C17A 0.0789(15) 0.0955(18) 0.112(2) -0.0635(17) -0.0037(13) -0.0239(13)
C18A 0.0736(18) 0.089(2) 0.148(3) -0.066(2) -0.0117(18) -0.0292(15)
C19 0.0712(14) 0.0809(17) 0.126(2) -0.0418(17) 0.0050(14) -0.0344(12)
C20A 0.0565(14) 0.0654(16) 0.090(2) -0.0252(15) 0.0034(13) -0.0205(12)
C22A 0.0910(17) 0.140(3) 0.100(2) -0.047(2) 0.0210(15) -0.0455(17)

loop_
_atom_type_symbol
_atom_type_description
_atom_type_scat_dispersion_real
_atom_type_scat_dispersion_imag
_atom_type_scat_source
C C 0.0033 0.0016 'International Tables Vol C Tables 4.2.6.8 and 6.1.1.4'
H H 0.0000 0.0000 'International Tables Vol C Tables 4.2.6.8 and 6.1.1.4'
N N 0.0061 0.0033 'International Tables Vol C Tables 4.2.6.8 and 6.1.1.4'
O O 0.0106 0.0060 'International Tables Vol C Tables 4.2.6.8 and 6.1.1.4'

loop_
_geom_angle_atom_site_label_1
_geom_angle_atom_site_label_2
_geom_angle_atom_site_label_3
_geom_angle
_geom_angle_site_symmetry_1
_geom_angle_site_symmetry_3
C3 O1 H1O1 109.5 . .
C2 C1 C1 179.0(3) . 2_567
C1 C2 C3 175.88(17) . .
O1 C3 C2 108.69(17) . .
O1 C3 C4 110.57(15) . .
C2 C3 C4 112.15(17) . .
O1 C3 C10 108.41(15) . .
C2 C3 C10 107.54(16) . .
C4 C3 C10 109.36(16) . .
C9 C4 C5 118.7(2) . .
C9 C4 C3 123.46(17) . .
C5 C4 C3 117.9(2) . .
C6 C5 C4 120.0(3) . .
C6 C5 H5 120.0 . .
C4 C5 H5 120.0 . .
C5 C6 C7 120.5(3) . .
C5 C6 H6 119.8 . .
C7 C6 H6 119.8 . .
C8 C7 C6 119.8(3) . .
C8 C7 H7 120.1 . .
C6 C7 H7 120.1 . .
C7 C8 C9 120.4(3) . .
C7 C8 H8 119.8 . .
C9 C8 H8 119.8 . .
C8 C9 C4 120.6(2) . .
C8 C9 H9 119.7 . .
C4 C9 H9 119.7 . .
C11 C10 C15 118.8(2) . .
C11 C10 C3 122.56(19) . .
C15 C10 C3 118.60(18) . .
C10 C11 C12 119.9(2) . .
C10 C11 H11 120.0 . .
C12 C11 H11 120.0 . .
C13 C12 C11 121.0(2) . .
C13 C12 H12 119.5 . .
C11 C12 H12 119.5 . .
C12 C13 C14 119.5(2) . .
C12 C13 H13 120.3 . .
C14 C13 H13 120.3 . .
C15 C14 C13 119.9(2) . .
C15 C14 H14 120.0 . .
C13 C14 H14 120.0 . .
C14 C15 C10 120.8(2) . .
C14 C15 H15 119.6 . .
C10 C15 H15 119.6 . .
O2B O2A C16A 158.8(7) 2_666 .
C16A N1 C16B 159.9(5) . .
C16A N1 C20A 125.7(2) . .
C16B N1 C20A 72.7(5) . .
C16A N1 C20B 67.6(5) . .
C16B N1 C20B 127.5(7) . .
C20A N1 C20B 59.1(5) . .
C16A N1 H1NA 117.1 . .
C16B N1 H1NA 45.4 . .
C20A N1 H1NA 117.2 . .
C20B N1 H1NA 168.4 . .
C16A N1 H1NB 51.9 . .
C16B N1 H1NB 114.1 . .
C20A N1 H1NB 160.3 . .
C20B N1 H1NB 118.3 . .
H1NA N1 H1NB 69.1 . .
O2A C16A N1 119.5(2) . .
O2A C16A C17A 125.6(3) . .
N1 C16A C17A 114.9(2) . .
O2A C16A C20B 173.6(7) . .
N1 C16A C20B 57.0(4) . .
C17A C16A C20B 58.1(4) . .
O2A C16A H1NB 81.8 . .
N1 C16A H1NB 39.5 . .
C17A C16A H1NB 150.9 . .
C20B C16A H1NB 95.8 . .
O2A C16A H22D 85.5 . .
N1 C16A H22D 151.8 . .
C17A C16A H22D 41.7 . .
C20B C16A H22D 96.7 . .
H1NB C16A H22D 167.2 . .
C18A C17A C16A 120.0(3) . .
C18A C17A C20B 56.9(4) . .
C16A C17A C20B 63.9(4) . .
C18A C17A H17A 120.1 . .
C16A C17A H17A 119.9 . .
C20B C17A H17A 171.0 . .
C18A C17A H22D 163.9 . .
C16A C17A H22D 50.1 . .
C20B C17A H22D 109.9 . .
H17A C17A H22D 71.4 . .
C18A C17A H22E 85.1 . .
C16A C17A H22E 106.4 . .
C20B C17A H22E 108.9 . .
H17A C17A H22E 78.4 . .
H22D C17A H22E 109.3 . .
C18A C17A H22F 70.6 . .
C16A C17A H22F 143.7 . .
C20B C17A H22F 109.9 . .
H17A C17A H22F 61.9 . .
H22D C17A H22F 109.7 . .
H22E C17A H22F 109.1 . .
C17A C18A C20B 65.3(5) . .
C17A C18A C19 121.5(3) . .
C20B C18A C19 56.8(5) . .
C17A C18A H18A 119.2 . .
C20B C18A H18A 170.7 . .
C19 C18A H18A 119.2 . .
C17A C18A H22E 37.4 . .
C20B C18A H22E 85.1 . .
C19 C18A H22E 124.8 . .
H18A C18A H22E 103.3 . .
C17A C18A H22F 41.5 . .
C20B C18A H22F 94.9 . .
C19 C18A H22F 145.7 . .
H18A C18A H22F 85.4 . .
H22E C18A H22F 63.8 . .
C17A C18A H19B 158.6 . .
C20B C18A H19B 95.8 . .
C19 C18A H19B 39.0 . .
H18A C18A H19B 80.9 . .
H22E C18A H19B 136.6 . .
H22F C18A H19B 157.8 . .
C20B C19 C20A 61.6(5) . .
C20B C19 C18A 57.4(5) . .
C20A C19 C18A 118.3(2) . .
C20B C19 C18B 113.2(7) . .
C20A C19 C18B 52.7(6) . .
C18A C19 C18B 170.6(6) . .
C20B C19 H19A 171.8 . .
C20A C19 H19A 120.8 . .
C18A C19 H19A 120.9 . .
C18B C19 H19A 68.2 . .
C20B C19 H19B 121.6 . .
C20A C19 H19B 169.3 . .
C18A C19 H19B 64.2 . .
C18B C19 H19B 125.1 . .
H19A C19 H19B 57.7 . .
C18B C20A C19 69.7(6) . .
C18B C20A C20B 127.1(7) . .
C19 C20A C20B 58.7(4) . .
C18B C20A N1 170.1(7) . .
C19 C20A N1 119.3(3) . .
C20B C20A N1 61.0(4) . .
C18B C20A C22A 55.2(6) . .
C19 C20A C22A 124.9(3) . .
C20B C20A C22A 171.1(8) . .
N1 C20A C22A 115.8(2) . .
C18B C20A C16B 117.5(7) . .
C19 C20A C16B 165.6(5) . .
C20B C20A C16B 110.7(5) . .
N1 C20A C16B 52.7(4) . .
C22A C20A C16B 64.1(4) . .
C18B C22A C20A 53.3(5) . .
C18B C22A C16B 113.0(7) . .
C20A C22A C16B 61.4(3) . .
C18B C22A H22A 56.3 . .
C20A C22A H22A 109.4 . .
C16B C22A H22A 159.2 . .
C18B C22A H22B 121.4 . .
C20A C22A H22B 109.4 . .
C16B C22A H22B 91.4 . .
H22A C22A H22B 109.5 . .
C18B C22A H22C 129.2 . .
C20A C22A H22C 109.6 . .
C16B C22A H22C 61.5 . .
H22A C22A H22C 109.5 . .
H22B C22A H22C 109.5 . .
C18B C22A H17B 124.1 . .
C20A C22A H17B 167.5 . .
C16B C22A H17B 122.9 . .
H22A C22A H17B 70.5 . .
H22B C22A H17B 60.3 . .
H22C C22A H17B 81.5 . .
O2A O2B C16B 161.7(12) 2_666 .
O2A O2B H1NA 120.4 2_666 .
C16B O2B H1NA 41.9 . .
O2B C16B N1 115.7(9) . .
O2B C16B C22A 134.3(8) . .
N1 C16B C22A 108.1(6) . .
O2B C16B C20A 169.9(9) . .
N1 C16B C20A 54.6(3) . .
C22A C16B C20A 54.4(4) . .
O2B C16B H1NA 76.1 . .
N1 C16B H1NA 40.0 . .
C22A C16B H1NA 143.5 . .
C20A C16B H1NA 93.9 . .
O2B C16B H22C 107.4 . .
N1 C16B H22C 136.0 . .
C22A C16B H22C 35.5 . .
C20A C16B H22C 82.7 . .
H1NA C16B H22C 175.0 . .
C20A C18B C22A 71.5(9) . .
C20A C18B C19 57.7(4) . .
C22A C18B C19 129.1(11) . .
C20A C18B H19A 94.9 . .
C22A C18B H19A 165.8 . .
C19 C18B H19A 37.3 . .
C20A C18B H22A 118.0 . .
C22A C18B H22A 46.7 . .
C19 C18B H22A 175.4 . .
H19A C18B H22A 147.0 . .
C20A C18B H18B 172.1 . .
C22A C18B H18B 116.1 . .
C19 C18B H18B 114.8 . .
H19A C18B H18B 77.7 . .
H22A C18B H18B 69.4 . .
C19 C20B C20A 59.8(5) . .
C19 C20B C18A 65.8(4) . .
C20A C20B C18A 124.8(7) . .
C19 C20B N1 119.2(8) . .
C20A C20B N1 59.8(4) . .
C18A C20B N1 164.1(16) . .
C19 C20B C17A 122.9(8) . .
C20A C20B C17A 164.0(15) . .
C18A C20B C17A 57.8(5) . .
N1 C20B C17A 113.2(7) . .
C19 C20B C16A 163.3(15) . .
C20A C20B C16A 114.3(6) . .
C18A C20B C16A 115.2(9) . .
N1 C20B C16A 55.3(3) . .
C17A C20B C16A 58.1(4) . .

loop_
_geom_bond_atom_site_label_1
_geom_bond_atom_site_label_2
_geom_bond_distance
_geom_bond_site_symmetry_2
O1 C3 1.431(4) .
O1 H1O1 0.8200 .
C1 C2 1.192(3) .
C1 C1 1.371(4) 2_567
C2 C3 1.481(3) .
C3 C4 1.527(3) .
C3 C10 1.535(3) .
C4 C9 1.377(4) .
C4 C5 1.384(3) .
C5 C6 1.382(4) .
C5 H5 0.9300 .
C6 C7 1.372(5) .
C6 H6 0.9300 .
C7 C8 1.353(4) .
C7 H7 0.9300 .
C8 C9 1.383(3) .
C8 H8 0.9300 .
C9 H9 0.9300 .
C10 C11 1.376(3) .
C10 C15 1.381(4) .
C11 C12 1.390(3) .
C11 H11 0.9300 .
C12 C13 1.355(4) .
C12 H12 0.9300 .
C13 C14 1.380(4) .
C13 H13 0.9300 .
C14 C15 1.380(3) .
C14 H14 0.9300 .
C15 H15 0.9300 .
O2A O2B 0.883(10) 2_666
O2A C16A 1.261(3) .
N1 C16A 1.354(4) .
N1 C16B 1.333(8) .
N1 C20A 1.365(3) .
N1 C20B 1.381(9) .
N1 H1NA 0.8600 .
N1 H1NB 0.8611 .
C16A C17A 1.439(4) .
C16A C20B 1.522(10) .
C16A H1NB 1.0655 .
C16A H22D 1.1037 .
C17A C18A 1.340(4) .
C17A C20B 1.439(12) .
C17A H17A 0.9300 .
C17A H22D 0.9576 .
C17A H22E 0.9650 .
C17A H22F 0.9596 .
C18A C20B 1.326(10) .
C18A C19 1.435(5) .
C18A H18A 0.9300 .
C18A H22E 1.5828 .
C18A H22F 1.3647 .
C18A H19B 1.3283 .
C19 C20B 1.317(9) .
C19 C20A 1.332(4) .
C19 C18B 1.478(9) .
C19 H19A 0.9300 .
C19 H19B 0.9286 .
C20A C18B 1.253(14) .
C20A C20B 1.355(11) .
C20A C22A 1.482(5) .
C20A C16B 1.600(9) .
C22A C18B 1.284(14) .
C22A C16B 1.640(11) .
C22A H22A 0.9600 .
C22A H22B 0.9600 .
C22A H22C 0.9600 .
C22A H17B 0.9281 .
O2B O2A 0.883(10) 2_666
O2B C16B 1.257(9) .
O2B H1NA 1.3824 .
C16B H1NA 0.9521 .
C16B H22C 1.4512 .
C18B H19A 1.4251 .
C18B H22A 1.0963 .
C18B H18B 0.9300 .

loop_
_geom_torsion_atom_site_label_1
_geom_torsion_atom_site_label_2
_geom_torsion_atom_site_label_3
_geom_torsion_atom_site_label_4
_geom_torsion
_geom_torsion_site_symmetry_1
C1 C1 C2 C3 -177(100) 2_567
C1 C2 C3 O1 -79(3) .
C1 C2 C3 C4 159(3) .
C1 C2 C3 C10 38(3) .
O1 C3 C4 C9 -122.2(2) .
C2 C3 C4 C9 -0.7(2) .
C10 C3 C4 C9 118.5(2) .
O1 C3 C4 C5 58.5(2) .
C2 C3 C4 C5 -179.99(17) .
C10 C3 C4 C5 -60.8(2) .
C9 C4 C5 C6 0.1(3) .
C3 C4 C5 C6 179.4(2) .
C4 C5 C6 C7 0.8(4) .
C5 C6 C7 C8 -1.2(4) .
C6 C7 C8 C9 0.7(4) .
C7 C8 C9 C4 0.2(3) .
C5 C4 C9 C8 -0.7(3) .
C3 C4 C9 C8 -179.91(17) .
O1 C3 C10 C11 -3.7(2) .
C2 C3 C10 C11 -121.03(19) .
C4 C3 C10 C11 117.0(2) .
O1 C3 C10 C15 177.53(14) .
C2 C3 C10 C15 60.2(2) .
C4 C3 C10 C15 -61.8(2) .
C15 C10 C11 C12 1.5(3) .
C3 C10 C11 C12 -177.30(16) .
C10 C11 C12 C13 -1.1(3) .
C11 C12 C13 C14 -0.2(3) .
C12 C13 C14 C15 1.2(3) .
C13 C14 C15 C10 -0.9(3) .
C11 C10 C15 C14 -0.5(3) .
C3 C10 C15 C14 178.33(16) .
O2B O2A C16A N1 -1.7(19) 2_666
O2B O2A C16A C17A 179.5(18) 2_666
O2B O2A C16A C20B -57(5) 2_666
C16B N1 C16A O2A -31.6(17) .
C20A N1 C16A O2A 174.5(2) .
C20B N1 C16A O2A -173.7(9) .
C16B N1 C16A C17A 147.2(17) .
C20A N1 C16A C17A -6.6(3) .
C20B N1 C16A C17A 5.1(9) .
C16B N1 C16A C20B 142.1(18) .
C20A N1 C16A C20B -11.7(9) .
O2A C16A C17A C18A -176.8(2) .
N1 C16A C17A C18A 4.5(3) .
C20B C16A C17A C18A 9.6(8) .
O2A C16A C17A C20B 173.7(9) .
N1 C16A C17A C20B -5.1(9) .
C16A C17A C18A C20B -10.3(9) .
C16A C17A C18A C19 -1.4(4) .
C20B C17A C18A C19 8.9(9) .
C17A C18A C19 C20B -9.7(10) .
C17A C18A C19 C20A -0.2(4) .
C20B C18A C19 C20A 9.4(10) .
C17A C18A C19 C18B -15(5) .
C20B C18A C19 C18B -6(5) .
C20B C19 C20A C18B -167.9(14) .
C18A C19 C20A C18B -176.9(10) .
C18A C19 C20A C20B -9.0(10) .
C18B C19 C20A C20B 167.9(14) .
C20B C19 C20A N1 7.6(10) .
C18A C19 C20A N1 -1.5(4) .
C18B C19 C20A N1 175.4(10) .
C20B C19 C20A C22A -170.3(10) .
C18A C19 C20A C22A -179.3(3) .
C18B C19 C20A C22A -2.4(10) .
C20B C19 C20A C16B -45(2) .
C18A C19 C20A C16B -54.2(18) .
C18B C19 C20A C16B 123(2) .
C16A N1 C20A C18B 160(5) .
C16B N1 C20A C18B -11(5) .
C20B N1 C20A C18B 147(5) .
C16A N1 C20A C19 5.3(3) .
C16B N1 C20A C19 -165.6(6) .
C20B N1 C20A C19 -7.4(9) .
C16A N1 C20A C20B 12.7(10) .
C16B N1 C20A C20B -158.2(11) .
C16A N1 C20A C22A -176.7(2) .
C16B N1 C20A C22A 12.4(6) .
C20B N1 C20A C22A 170.6(10) .
C16A N1 C20A C16B 170.9(7) .
C20B N1 C20A C16B 158.2(11) .
C19 C20A C22A C18B 2.7(11) .
C20B C20A C22A C18B -108(3) .
N1 C20A C22A C18B -175.2(11) .
C16B C20A C22A C18B -164.2(12) .
C18B C20A C22A C16B 164.2(12) .
C19 C20A C22A C16B 166.9(6) .
C20B C20A C22A C16B 56(3) .
N1 C20A C22A C16B -11.0(6) .
O2A O2B C16B N1 24(5) 2_666
O2A O2B C16B C22A -138(3) 2_666
O2A O2B C16B C20A 10(10) 2_666
C16A N1 C16B O2B 25(3) .
C20A N1 C16B O2B -177.1(12) .
C20B N1 C16B O2B 159.2(12) .
C16A N1 C16B C22A -168.6(10) .
C20A N1 C16B C22A -10.6(5) .
C20B N1 C16B C22A -34.3(14) .
C16A N1 C16B C20A -158.0(14) .
C20B N1 C16B C20A -23.7(11) .
C18B C22A C16B O2B -172.8(15) .
C20A C22A C16B O2B 173.5(17) .
C18B C22A C16B N1 24.4(13) .
C20A C22A C16B N1 10.6(5) .
C18B C22A C16B C20A 13.7(10) .
C18B C20A C16B O2B -167(7) .
C19 C20A C16B O2B 76(7) .
C20B C20A C16B O2B 36(7) .
N1 C20A C16B O2B 15(6) .
C22A C20A C16B O2B -152(7) .
C18B C20A C16B N1 177.8(10) .
C19 C20A C16B N1 60.7(19) .
C20B C20A C16B N1 20.3(10) .
C22A C20A C16B N1 -167.6(6) .
C18B C20A C16B C22A -14.6(11) .
C19 C20A C16B C22A -131.8(16) .
C20B C20A C16B C22A -172.1(9) .
N1 C20A C16B C22A 167.6(6) .
C19 C20A C18B C22A -177.6(10) .
C20B C20A C18B C22A 169.4(11) .
N1 C20A C18B C22A 26(6) .
C16B C20A C18B C22A 16.0(12) .
C20B C20A C18B C19 -13.0(14) .
N1 C20A C18B C19 -156(5) .
C22A C20A C18B C19 177.6(10) .
C16B C20A C18B C19 -166.3(6) .
C16B C22A C18B C20A -15.1(11) .
C20A C22A C18B C19 -2.6(10) .
C16B C22A C18B C19 -18(2) .
C20B C19 C18B C20A 11.6(13) .
C18A C19 C18B C20A 17(5) .
C20B C19 C18B C22A 14(2) .
C20A C19 C18B C22A 2.9(12) .
C18A C19 C18B C22A 20(6) .
C18A C19 C20B C20A 170.6(10) .
C18B C19 C20B C20A -10.5(12) .
C20A C19 C20B C18A -170.6(10) .
C18B C19 C20B C18A 179.0(9) .
C20A C19 C20B N1 -7.5(9) .
C18A C19 C20B N1 163.1(19) .
C18B C19 C20B N1 -18(2) .
C20A C19 C20B C17A -161.4(19) .
C18A C19 C20B C17A 9.1(9) .
C18B C19 C20B C17A -171.9(13) .
C20A C19 C20B C16A -73(3) .
C18A C19 C20B C16A 97(4) .
C18B C19 C20B C16A -84(4) .
C18B C20A C20B C19 14.3(16) .
N1 C20A C20B C19 -172.5(10) .
C22A C20A C20B C19 116(3) .
C16B C20A C20B C19 169.1(6) .
C18B C20A C20B C18A 25(2) .
C19 C20A C20B C18A 10.5(11) .
N1 C20A C20B C18A -162(2) .
C22A C20A C20B C18A 127(2) .
C16B C20A C20B C18A 179.6(14) .
C18B C20A C20B N1 -173.2(11) .
C19 C20A C20B N1 172.5(10) .
C22A C20A C20B N1 -71(3) .
C16B C20A C20B N1 -18.4(9) .
C18B C20A C20B C17A 119(3) .
C19 C20A C20B C17A 104(3) .
N1 C20A C20B C17A -68(3) .
C22A C20A C20B C17A -139(4) .
C16B C20A C20B C17A -86(3) .
C18B C20A C20B C16A 176.7(12) .
C19 C20A C20B C16A 162.5(16) .
N1 C20A C20B C16A -10.0(7) .
C22A C20A C20B C16A -81(4) .
C16B C20A C20B C16A -28.4(15) .
C17A C18A C20B C19 170.9(9) .
C17A C18A C20B C20A 161.0(19) .
C19 C18A C20B C20A -9.9(10) .
C17A C18A C20B N1 59(3) .
C19 C18A C20B N1 -112(4) .
C19 C18A C20B C17A -170.9(9) .
C17A C18A C20B C16A 9.3(8) .
C19 C18A C20B C16A -161.7(17) .
C16A N1 C20B C19 -161.4(17) .
C16B N1 C20B C19 34(2) .
C20A N1 C20B C19 7.5(9) .
C16A N1 C20B C20A -168.9(8) .
C16B N1 C20B C20A 26.6(13) .
C16A N1 C20B C18A -57(3) .
C16B N1 C20B C18A 138(3) .
C20A N1 C20B C18A 112(4) .
C16A N1 C20B C17A -5.1(8) .
C16B N1 C20B C17A -169.6(10) .
C20A N1 C20B C17A 163.8(16) .
C16B N1 C20B C16A -164.6(8) .
C20A N1 C20B C16A 168.9(8) .
C18A C17A C20B C19 -9.8(10) .
C16A C17A C20B C19 160.3(18) .
C18A C17A C20B C20A -104(3) .
C16A C17A C20B C20A 66(3) .
C16A C17A C20B C18A 170.1(9) .
C18A C17A C20B N1 -165.2(17) .
C16A C17A C20B N1 4.9(8) .
C18A C17A C20B C16A -170.1(9) .
O2A C16A C20B C19 135(5) .
N1 C16A C20B C19 76(3) .
C17A C16A C20B C19 -99(3) .
O2A C16A C20B C20A 69(5) .
N1 C16A C20B C20A 10.5(8) .
C17A C16A C20B C20A -164.0(17) .
O2A C16A C20B C18A -136(4) .
N1 C16A C20B C18A 165.3(17) .
C17A C16A C20B C18A -9.2(8) .
O2A C16A C20B N1 59(5) .
C17A C16A C20B N1 -174.5(9) .
O2A C16A C20B C17A -127(4) .
N1 C16A C20B C17A 174.5(9) .
